data_7111434
loop_
_publ_author_name
'Wong, Wai-Yeung'
'Poon, Suk-Yue'
'Lee, Albert W.-M.'
'Shi, Jian-Xin'
'Cheah, Kok-Wai'

_publ_section_title
;
 Oligo(fluorenyleneethynylenegermylene)s and their metallopolymers
;
_journal_issue 21
_journal_name_full 'Chemical Communications'
_journal_page_first 2420
_journal_page_last 2421
_journal_paper_doi 10.1039/b409580d
_journal_year 2004
_chemical_formula_moiety 'C70 H76 Ge '
_chemical_formula_sum 'C70 H76 Ge'
_chemical_formula_weight 989.96
_space_group_IT_number 13
_symmetry_cell_setting monoclinic
_symmetry_Int_Tables_number 13
_symmetry_space_group_name_Hall '-P 2yc'
_symmetry_space_group_name_H-M 'P 1 2/c 1'
_audit_creation_date 2004-08-11
_audit_creation_method 'by CrystalStructure v3.5.1'
_cell_angle_alpha 90
_cell_angle_beta 97.021(2)
_cell_angle_gamma 90
_cell_formula_units_Z 2
_cell_length_a 9.1566(7)
_cell_length_b 12.0396(9)
_cell_length_c 26.852(2)
_cell_measurement_temperature 298(1)
_cell_volume 2938.0(4)
_computing_cell_refinement 'SAINT (Bruker, 1999)'
_computing_data_collection 'SMART (Bruker, 1998)'
_computing_data_reduction 'SAINT & CrystalStructure'
_computing_molecular_graphics 'ORTEP-II (Johnson, 1976)'
_computing_publication_material 'CrystalStructure Ver. 3.5.1'
_computing_structure_refinement CRYSTALS
_computing_structure_solution SIR92
_diffrn_measured_fraction_theta_full 0.9300
_diffrn_measured_fraction_theta_max 0.9300
_diffrn_measurement_device_type 'Smart CCD'
_diffrn_measurement_method \w
_diffrn_radiation_type 'Mo K\a'
_diffrn_radiation_wavelength 0.7107
_diffrn_reflns_av_R_equivalents 0.038
_diffrn_reflns_limit_h_max 11
_diffrn_reflns_limit_h_min -11
_diffrn_reflns_limit_k_max 15
_diffrn_reflns_limit_k_min -15
_diffrn_reflns_limit_l_max 33
_diffrn_reflns_limit_l_min -29
_diffrn_reflns_number 17699
_diffrn_reflns_theta_full 28.32
_diffrn_reflns_theta_max 28.32
_exptl_absorpt_coefficient_mu 0.560
_exptl_absorpt_correction_T_max 1.000
_exptl_absorpt_correction_T_min 0.7856
_exptl_absorpt_correction_type none
_exptl_crystal_colour colorless
_exptl_crystal_density_diffrn 1.119
_exptl_crystal_density_method 'not measured'
_exptl_crystal_description block
_exptl_crystal_F_000 1056.00
_exptl_crystal_size_max 0.28
_exptl_crystal_size_mid 0.12
_exptl_crystal_size_min 0.10
_refine_diff_density_max 0.28
_refine_diff_density_min -0.35
_refine_ls_extinction_method none
_refine_ls_goodness_of_fit_ref 1.027
_refine_ls_hydrogen_treatment refall
_refine_ls_number_parameters 359
_refine_ls_number_reflns 4172
_refine_ls_R_factor_gt 0.0510
_refine_ls_shift/su_max 0.0000
_refine_ls_structure_factor_coef F
_refine_ls_weighting_details 'w == 1/[0.0002Fo^2^ + 1.0000\s(Fo^2^) + 0.0090]'
_refine_ls_weighting_scheme calc
_refine_ls_wR_factor_ref 0.0530
_reflns_number_gt 4148
_reflns_number_total 7122
_reflns_threshold_expression F^2^>2.0\s(F^2^)
_cod_data_source_file b409580dsup1.cif
_cod_data_source_block '_wy0807wm'
_cod_original_sg_symbol_H-M 'P 2/c'
_cod_original_formula_sum 'C70 H76 Ge '
_cod_database_code 7111434

loop_
_symmetry_equiv_pos_as_xyz
x,y,z
-x,-y,-z
-x,y,-z+1/2
x,-y,z+1/2

loop_
_atom_site_label
_atom_site_type_symbol
_atom_site_fract_x
_atom_site_fract_y
_atom_site_fract_z
_atom_site_U_iso_or_equiv
_atom_site_adp_type
_atom_site_occupancy
_atom_site_symmetry_multiplicity
_atom_site_calc_flag
Ge(1) Ge 0.5000 0.07452(4) 0.7500 0.0496(1) Uani 1.00 1 d
C(1) C 1.5080(5) 0.6820(4) 0.5129(2) 0.107(2) Uani 1.00 1 d
C(2) C 1.4080(4) 0.6463(3) 0.5290(1) 0.0715(13) Uani 1.00 1 d
C(3) C 1.2805(4) 0.5990(3) 0.54807(12) 0.0556(10) Uani 1.00 1 d
C(4) C 1.1406(4) 0.6365(3) 0.53084(12) 0.0593(11) Uani 1.00 1 d
C(5) C 1.0178(4) 0.5898(3) 0.54729(11) 0.0554(10) Uani 1.00 1 d
C(6) C 1.0357(3) 0.5034(3) 0.58171(11) 0.0459(9) Uani 1.00 1 d
C(7) C 0.9277(3) 0.4366(3) 0.60455(10) 0.0462(8) Uani 1.00 1 d
C(8) C 0.7751(3) 0.4363(3) 0.59636(12) 0.0561(10) Uani 1.00 1 d
C(9) C 0.6996(3) 0.3633(3) 0.62326(12) 0.0588(10) Uani 1.00 1 d
C(10) C 0.7718(3) 0.2912(3) 0.65829(12) 0.0518(10) Uani 1.00 1 d
C(11) C 0.9259(3) 0.2903(3) 0.66555(11) 0.0527(10) Uani 1.00 1 d
C(12) C 1.0027(3) 0.3624(3) 0.63849(11) 0.0471(9) Uani 1.00 1 d
C(13) C 1.1692(3) 0.3733(3) 0.63850(12) 0.0517(9) Uani 1.00 1 d
C(14) C 1.1762(3) 0.4665(3) 0.60052(11) 0.0478(9) Uani 1.00 1 d
C(15) C 1.2976(3) 0.5143(3) 0.58341(12) 0.0565(10) Uani 1.00 1 d
C(16) C 1.2364(3) 0.2649(3) 0.6215(1) 0.0628(11) Uani 1.00 1 d
C(17) C 1.1783(4) 0.2245(3) 0.5698(2) 0.0714(12) Uani 1.00 1 d
C(18) C 1.2461(5) 0.1165(4) 0.5547(2) 0.096(2) Uani 1.00 1 d
C(19) C 1.2001(5) 0.0803(4) 0.5013(2) 0.110(2) Uani 1.00 1 d
C(20) C 1.2643(8) -0.0296(5) 0.4884(3) 0.167(3) Uani 1.00 1 d
C(21) C 1.2327(9) -0.0631(6) 0.4369(3) 0.193(4) Uani 1.00 1 d
C(22) C 1.2487(4) 0.4073(3) 0.69029(13) 0.0690(12) Uani 1.00 1 d
C(23) C 1.1927(4) 0.5114(4) 0.7129(1) 0.087(2) Uani 1.00 1 d
C(24) C 1.2836(5) 0.5514(4) 0.7591(2) 0.100(2) Uani 1.00 1 d
C(25) C 1.2290(5) 0.6455(5) 0.7862(2) 0.120(2) Uani 1.00 1 d
C(26) C 1.3314(7) 0.6847(5) 0.8305(2) 0.130(3) Uani 1.00 1 d
C(27) C 1.2651(7) 0.7652(6) 0.8603(2) 0.158(3) Uani 1.00 1 d
C(28) C 0.6870(3) 0.2198(3) 0.68694(12) 0.0544(10) Uani 1.00 1 d
C(29) C 0.6109(3) 0.1653(3) 0.71034(12) 0.0558(10) Uani 1.00 1 d
C(30) C 0.3592(4) -0.0148(3) 0.70754(13) 0.0602(11) Uani 1.00 1 d
C(31) C 0.4023(5) -0.0770(4) 0.6694(2) 0.100(2) Uani 1.00 1 d
C(32) C 0.3037(7) -0.1452(5) 0.6402(2) 0.118(2) Uani 1.00 1 d
C(33) C 0.1638(8) -0.1499(5) 0.6485(2) 0.129(3) Uani 1.00 1 d
C(34) C 0.1166(6) -0.0863(7) 0.6852(3) 0.162(3) Uani 1.00 1 d
C(35) C 0.2140(5) -0.0196(5) 0.7145(2) 0.114(2) Uani 1.00 1 d
H(1) H 1.5911(5) 0.7116(4) 0.4995(2) 0.129(2) Uiso 1.00 1 c
H(2) H 1.1290(4) 0.6955(3) 0.50721(12) 0.071(2) Uiso 1.00 1 c
H(3) H 0.9223(4) 0.6164(3) 0.53527(11) 0.066(1) Uiso 1.00 1 c
H(4) H 0.7238(3) 0.4854(3) 0.57266(12) 0.067(1) Uiso 1.00 1 c
H(5) H 0.5951(3) 0.3623(3) 0.61768(12) 0.071(2) Uiso 1.00 1 c
H(6) H 0.9770(3) 0.2403(3) 0.68892(11) 0.063(1) Uiso 1.00 1 c
H(7) H 1.3935(3) 0.4891(3) 0.59587(12) 0.068(1) Uiso 1.00 1 c
H(8) H 1.3394(3) 0.2760(3) 0.6224(1) 0.075(2) Uiso 1.00 1 c
H(9) H 1.2186(3) 0.2085(3) 0.6448(1) 0.075(2) Uiso 1.00 1 c
H(10) H 1.0751(4) 0.2138(3) 0.5686(2) 0.086(2) Uiso 1.00 1 c
H(11) H 1.1971(4) 0.2801(3) 0.5463(2) 0.086(2) Uiso 1.00 1 c
H(12) H 1.3500(5) 0.1251(4) 0.5592(2) 0.115(2) Uiso 1.00 1 c
H(13) H 1.2192(5) 0.0596(4) 0.5763(2) 0.115(2) Uiso 1.00 1 c
H(14) H 1.0959(5) 0.0744(4) 0.4962(2) 0.132(2) Uiso 1.00 1 c
H(15) H 1.2310(5) 0.1352(4) 0.4794(2) 0.132(2) Uiso 1.00 1 c
H(16) H 1.3682(8) -0.0252(5) 0.4962(3) 0.200(4) Uiso 1.00 1 c
H(17) H 1.2270(8) -0.0851(5) 0.5086(3) 0.200(4) Uiso 1.00 1 c
H(18) H 1.1294(9) -0.0714(6) 0.4286(3) 0.232(4) Uiso 1.00 1 c
H(19) H 1.2677(9) -0.0082(6) 0.4159(3) 0.232(4) Uiso 1.00 1 c
H(20) H 1.2800(9) -0.1318(6) 0.4321(3) 0.232(4) Uiso 1.00 1 c
H(21) H 1.2392(4) 0.3478(3) 0.71293(13) 0.083(2) Uiso 1.00 1 c
H(22) H 1.3498(4) 0.4182(3) 0.68685(13) 0.083(2) Uiso 1.00 1 c
H(23) H 1.1891(4) 0.5687(4) 0.6884(1) 0.105(2) Uiso 1.00 1 c
H(24) H 1.0963(4) 0.4971(4) 0.7209(1) 0.105(2) Uiso 1.00 1 c
H(25) H 1.2957(5) 0.4906(4) 0.7818(2) 0.120(2) Uiso 1.00 1 c
H(26) H 1.3766(5) 0.5723(4) 0.7499(2) 0.120(2) Uiso 1.00 1 c
H(27) H 1.2114(5) 0.7057(5) 0.7634(2) 0.144(3) Uiso 1.00 1 c
H(28) H 1.1392(5) 0.6239(5) 0.7977(2) 0.144(2) Uiso 1.00 1 c
H(29) H 1.3611(7) 0.6225(5) 0.8510(2) 0.155(3) Uiso 1.00 1 c
H(30) H 1.4152(7) 0.7173(5) 0.8188(2) 0.155(3) Uiso 1.00 1 c
H(31) H 1.3329(7) 0.7877(6) 0.8881(2) 0.191(3) Uiso 1.00 1 c
H(32) H 1.2370(7) 0.8278(6) 0.8398(2) 0.191(3) Uiso 1.00 1 c
H(33) H 1.1805(7) 0.7339(6) 0.8721(2) 0.191(3) Uiso 1.00 1 c
H(34) H 0.5018(5) -0.0736(4) 0.6627(2) 0.120(2) Uiso 1.00 1 c
H(35) H 0.3365(7) -0.1886(5) 0.6141(2) 0.141(2) Uiso 1.00 1 c
H(36) H 0.0970(8) -0.1976(5) 0.6289(2) 0.155(3) Uiso 1.00 1 c
H(37) H 0.0160(6) -0.0880(7) 0.6906(3) 0.195(4) Uiso 1.00 1 c
H(38) H 0.1796(5) 0.0240(5) 0.7401(2) 0.137(2) Uiso 1.00 1 c

loop_
_atom_site_aniso_label
_atom_site_aniso_U_11
_atom_site_aniso_U_22
_atom_site_aniso_U_33
_atom_site_aniso_U_12
_atom_site_aniso_U_13
_atom_site_aniso_U_23
Ge(1) 0.0418(3) 0.0519(3) 0.0581(3) 0.0000 0.0176(2) 0.0000
C(1) 0.093(3) 0.126(4) 0.107(4) -0.045(3) 0.030(3) 0.022(3)
C(2) 0.082(3) 0.069(3) 0.064(2) -0.021(2) 0.013(2) 0.008(2)
C(3) 0.063(2) 0.052(2) 0.054(2) -0.014(2) 0.016(2) 0.000(2)
C(4) 0.077(2) 0.049(2) 0.052(2) -0.008(2) 0.010(2) 0.012(2)
C(5) 0.055(2) 0.054(2) 0.056(2) 0.005(2) 0.004(2) 0.009(2)
C(6) 0.046(2) 0.049(2) 0.044(2) -0.002(1) 0.0067(13) 0.003(1)
C(7) 0.041(2) 0.052(2) 0.046(2) 0.003(1) 0.0073(13) 0.004(2)
C(8) 0.045(2) 0.064(2) 0.058(2) 0.009(2) 0.004(1) 0.010(2)
C(9) 0.032(2) 0.077(2) 0.069(2) 0.001(2) 0.012(2) 0.004(2)
C(10) 0.046(2) 0.059(2) 0.053(2) -0.006(2) 0.019(2) -0.004(2)
C(11) 0.048(2) 0.060(2) 0.051(2) 0.002(2) 0.010(1) 0.013(2)
C(12) 0.040(2) 0.053(2) 0.049(2) -0.000(1) 0.009(1) 0.007(2)
C(13) 0.040(2) 0.058(2) 0.057(2) -0.001(2) 0.007(1) 0.018(2)
C(14) 0.045(2) 0.049(2) 0.050(2) -0.002(1) 0.010(1) 0.007(1)
C(15) 0.044(2) 0.061(2) 0.066(2) -0.005(2) 0.012(2) 0.008(2)
C(16) 0.040(2) 0.065(2) 0.085(3) 0.005(2) 0.014(2) 0.026(2)
C(17) 0.062(2) 0.057(2) 0.098(3) 0.005(2) 0.024(2) 0.009(2)
C(18) 0.095(3) 0.064(3) 0.137(4) 0.012(2) 0.045(3) 0.012(3)
C(19) 0.109(4) 0.076(3) 0.152(5) -0.021(3) 0.048(3) -0.025(3)
C(20) 0.191(7) 0.104(5) 0.210(7) 0.012(5) 0.048(6) -0.053(5)
C(21) 0.255(9) 0.139(6) 0.197(7) -0.031(6) 0.076(6) -0.082(6)
C(22) 0.048(2) 0.090(3) 0.067(2) -0.009(2) -0.000(2) 0.025(2)
C(23) 0.069(3) 0.130(4) 0.062(3) 0.004(3) 0.006(2) -0.004(3)
C(24) 0.091(3) 0.115(4) 0.091(3) -0.027(3) -0.004(3) 0.008(3)
C(25) 0.090(4) 0.171(6) 0.098(4) -0.014(4) 0.005(3) -0.029(4)
C(26) 0.132(5) 0.117(5) 0.137(5) -0.027(4) 0.005(4) -0.011(4)
C(27) 0.125(5) 0.212(8) 0.139(5) 0.003(5) 0.023(4) -0.017(6)
C(28) 0.043(2) 0.063(2) 0.060(2) -0.003(2) 0.017(2) -0.003(2)
C(29) 0.050(2) 0.060(2) 0.061(2) -0.004(2) 0.020(2) -0.002(2)
C(30) 0.057(2) 0.060(2) 0.064(2) -0.002(2) 0.008(2) 0.006(2)
C(31) 0.081(3) 0.105(4) 0.111(3) 0.006(3) 0.002(3) -0.042(3)
C(32) 0.115(4) 0.110(4) 0.121(4) 0.003(4) -0.013(4) -0.048(3)
C(33) 0.126(5) 0.126(5) 0.127(5) -0.052(4) -0.018(4) -0.021(4)
C(34) 0.094(4) 0.240(8) 0.155(6) -0.090(5) 0.023(4) -0.064(6)
C(35) 0.073(3) 0.162(5) 0.111(4) -0.048(3) 0.026(3) -0.042(3)

loop_
_atom_type_symbol
_atom_type_description
_atom_type_scat_dispersion_real
_atom_type_scat_dispersion_imag
_atom_type_scat_source
C C 0.003 0.002
;
International Tables for Crystallography
(1992, Vol. C, Tables 4.2.6.8 and 6.1.1.4)
;
H H 0.000 0.000
;
International Tables for Crystallography
(1992, Vol. C, Table 6.1.1.4)
;
Ge Ge 0.155 1.800
;
International Tables for Crystallography
(1992, Vol. C, Tables 4.2.6.8 and 6.1.1.4)
;

loop_
_geom_angle_atom_site_label_1
_geom_angle_atom_site_label_2
_geom_angle_atom_site_label_3
_geom_angle
_geom_angle_publ_flag
C(29) Ge(1) C(30) 110.6(1) yes
C(2) C(1) H(1) 180.0(9) no
C(3) C(2) C(1) 178.2(4) yes
C(4) C(3) C(15) 119.4(3) yes
C(4) C(3) C(2) 120.5(3) yes
C(15) C(3) C(2) 120.1(3) yes
C(5) C(4) H(2) 119.4(4) no
C(5) C(4) C(3) 121.3(3) yes
H(2) C(4) C(3) 119.4(4) no
C(6) C(5) H(3) 120.5(4) no
C(6) C(5) C(4) 119.0(3) yes
H(3) C(5) C(4) 120.5(4) no
C(7) C(6) C(14) 108.2(3) yes
C(7) C(6) C(5) 131.2(3) yes
C(14) C(6) C(5) 120.6(3) yes
C(8) C(7) C(12) 120.5(3) yes
C(8) C(7) C(6) 130.8(3) yes
C(12) C(7) C(6) 108.7(2) yes
C(9) C(8) H(4) 120.7(3) no
C(9) C(8) C(7) 118.7(3) yes
H(4) C(8) C(7) 120.7(4) no
C(10) C(9) H(5) 119.1(4) no
C(10) C(9) C(8) 121.8(3) yes
H(5) C(9) C(8) 119.1(4) no
C(11) C(10) C(28) 121.3(3) yes
C(11) C(10) C(9) 119.2(3) yes
C(28) C(10) C(9) 119.5(3) yes
C(12) C(11) H(6) 120.3(3) no
C(12) C(11) C(10) 119.4(3) yes
H(6) C(11) C(10) 120.3(4) no
C(13) C(12) C(7) 110.8(3) yes
C(13) C(12) C(11) 128.8(3) yes
C(7) C(12) C(11) 120.3(3) yes
C(14) C(13) C(16) 112.1(3) yes
C(14) C(13) C(22) 110.8(3) yes
C(14) C(13) C(12) 100.8(2) yes
C(16) C(13) C(22) 109.3(3) yes
C(16) C(13) C(12) 111.2(3) yes
C(22) C(13) C(12) 112.5(3) yes
C(15) C(14) C(6) 119.4(3) yes
C(15) C(14) C(13) 129.2(3) yes
C(6) C(14) C(13) 111.4(3) yes
H(7) C(15) C(3) 119.8(4) no
H(7) C(15) C(14) 119.8(4) no
C(3) C(15) C(14) 120.4(3) yes
C(17) C(16) H(8) 107.8(4) no
C(17) C(16) H(9) 107.8(4) no
C(17) C(16) C(13) 116.1(3) yes
H(8) C(16) H(9) 109.5(4) no
H(8) C(16) C(13) 107.8(4) no
H(9) C(16) C(13) 107.8(4) no
C(18) C(17) H(10) 108.2(4) no
C(18) C(17) H(11) 108.2(4) no
C(18) C(17) C(16) 114.4(3) yes
H(10) C(17) H(11) 109.5(5) no
H(10) C(17) C(16) 108.2(4) no
H(11) C(17) C(16) 108.2(4) no
C(19) C(18) H(12) 108.0(6) no
C(19) C(18) H(13) 108.0(5) no
C(19) C(18) C(17) 115.2(4) yes
H(12) C(18) H(13) 109.5(6) no
H(12) C(18) C(17) 108.0(5) no
H(13) C(18) C(17) 108.0(5) no
C(20) C(19) H(14) 108.4(6) no
C(20) C(19) H(15) 108.4(6) no
C(20) C(19) C(18) 113.7(5) yes
H(14) C(19) H(15) 109.5(6) no
H(14) C(19) C(18) 108.4(6) no
H(15) C(19) C(18) 108.4(5) no
C(21) C(20) H(16) 108.0(9) no
C(21) C(20) H(17) 108.0(7) no
C(21) C(20) C(19) 115.5(6) yes
H(16) C(20) H(17) 109.5(9) no
H(16) C(20) C(19) 108.0(7) no
H(17) C(20) C(19) 108.0(8) no
H(18) C(21) H(19) 109.5(9) no
H(18) C(21) H(20) 109.5(9) no
H(18) C(21) C(20) 109.5(9) no
H(19) C(21) H(20) 109(1) no
H(19) C(21) C(20) 109.5(8) no
H(20) C(21) C(20) 109.5(8) no
C(23) C(22) H(21) 107.9(4) no
C(23) C(22) H(22) 107.9(4) no
C(23) C(22) C(13) 115.8(3) yes
H(21) C(22) H(22) 109.5(4) no
H(21) C(22) C(13) 107.9(4) no
H(22) C(22) C(13) 107.9(4) no
C(24) C(23) H(23) 108.1(5) no
C(24) C(23) H(24) 108.1(4) no
C(24) C(23) C(22) 114.9(3) yes
H(23) C(23) H(24) 109.5(5) no
H(23) C(23) C(22) 108.1(4) no
H(24) C(23) C(22) 108.1(5) no
C(25) C(24) H(25) 107.2(5) no
C(25) C(24) H(26) 107.2(5) no
C(25) C(24) C(23) 118.3(4) yes
H(25) C(24) H(26) 109.5(6) no
H(25) C(24) C(23) 107.2(5) no
H(26) C(24) C(23) 107.2(5) no
C(26) C(25) H(27) 108.1(6) no
C(26) C(25) H(28) 108.1(6) no
C(26) C(25) C(24) 114.8(4) yes
H(27) C(25) H(28) 109.5(7) no
H(27) C(25) C(24) 108.1(6) no
H(28) C(25) C(24) 108.1(7) no
C(27) C(26) H(29) 108.6(7) no
C(27) C(26) H(30) 108.6(7) no
C(27) C(26) C(25) 112.9(5) yes
H(29) C(26) H(30) 109.5(8) no
H(29) C(26) C(25) 108.6(7) no
H(30) C(26) C(25) 108.6(7) no
H(31) C(27) H(32) 109(1) no
H(31) C(27) H(33) 109.5(9) no
H(31) C(27) C(26) 110.5(7) no
H(32) C(27) H(33) 109.5(8) no
H(32) C(27) C(26) 108.4(7) no
H(33) C(27) C(26) 109.6(8) no
C(29) C(28) C(10) 176.3(3) yes
Ge(1) C(29) C(28) 176.5(3) yes
C(31) C(30) C(35) 117.0(4) yes
C(31) C(30) Ge(1) 120.9(3) yes
C(35) C(30) Ge(1) 122.1(3) yes
C(32) C(31) H(34) 119.3(6) no
C(32) C(31) C(30) 121.4(4) yes
H(34) C(31) C(30) 119.3(5) no
C(33) C(32) H(35) 119.9(7) no
C(33) C(32) C(31) 120.2(5) yes
H(35) C(32) C(31) 119.9(7) no
C(34) C(33) H(36) 120.1(8) no
C(34) C(33) C(32) 119.8(6) yes
H(36) C(33) C(32) 120.1(8) no
C(35) C(34) H(37) 119.9(8) no
C(35) C(34) C(33) 120.2(6) yes
H(37) C(34) C(33) 119.9(8) no
H(38) C(35) C(30) 119.3(5) no
H(38) C(35) C(34) 119.3(6) no
C(30) C(35) C(34) 121.4(5) yes

loop_
_geom_bond_atom_site_label_1
_geom_bond_atom_site_label_2
_geom_bond_distance
_geom_bond_publ_flag
Ge(1) C(29) 1.904(3) yes
Ge(1) C(30) 1.939(3) yes
C(1) C(2) 1.144(6) yes
C(1) H(1) 0.950(7) no
C(2) C(3) 1.447(5) yes
C(3) C(4) 1.383(5) yes
C(3) C(15) 1.389(5) yes
C(4) C(5) 1.377(5) yes
C(4) H(2) 0.950(5) no
C(5) C(6) 1.388(4) yes
C(5) H(3) 0.950(4) no
C(6) C(7) 1.466(4) yes
C(6) C(14) 1.396(4) yes
C(7) C(8) 1.388(4) yes
C(7) C(12) 1.396(4) yes
C(8) C(9) 1.376(5) yes
C(8) H(4) 0.950(4) no
C(9) C(10) 1.387(5) yes
C(9) H(5) 0.950(4) no
C(10) C(11) 1.401(4) yes
C(10) C(28) 1.442(5) yes
C(11) C(12) 1.379(4) yes
C(11) H(6) 0.950(4) no
C(12) C(13) 1.530(4) yes
C(13) C(14) 1.523(4) yes
C(13) C(16) 1.536(5) yes
C(13) C(22) 1.544(5) yes
C(14) C(15) 1.380(4) yes
C(15) H(7) 0.950(4) no
C(16) C(17) 1.506(5) yes
C(16) H(8) 0.950(4) no
C(16) H(9) 0.950(5) no
C(17) C(18) 1.517(6) yes
C(17) H(10) 0.950(5) no
C(17) H(11) 0.950(5) no
C(18) C(19) 1.510(7) yes
C(18) H(12) 0.950(6) no
C(18) H(13) 0.950(7) no
C(19) C(20) 1.505(8) yes
C(19) H(14) 0.950(7) no
C(19) H(15) 0.950(8) no
C(20) C(21) 1.44(1) yes
C(20) H(16) 0.95(1) no
C(20) H(17) 0.95(1) no
C(21) H(18) 0.95(1) no
C(21) H(19) 0.95(1) no
C(21) H(20) 0.95(1) no
C(22) C(23) 1.510(6) yes
C(22) H(21) 0.950(5) no
C(22) H(22) 0.950(5) no
C(23) C(24) 1.487(6) yes
C(23) H(23) 0.950(6) no
C(23) H(24) 0.950(6) no
C(24) C(25) 1.467(8) yes
C(24) H(25) 0.950(7) no
C(24) H(26) 0.950(7) no
C(25) C(26) 1.498(8) yes
C(25) H(27) 0.950(8) no
C(25) H(28) 0.950(7) no
C(26) C(27) 1.44(1) yes
C(26) H(29) 0.950(9) no
C(26) H(30) 0.950(9) no
C(27) H(31) 0.950(9) no
C(27) H(32) 0.95(1) no
C(27) H(33) 0.950(9) no
C(28) C(29) 1.191(5) yes
C(30) C(31) 1.366(6) yes
C(30) C(35) 1.367(6) yes
C(31) C(32) 1.390(7) yes
C(31) H(34) 0.950(7) no
C(32) C(33) 1.328(9) yes
C(32) H(35) 0.950(8) no
C(33) C(34) 1.36(1) yes
C(33) H(36) 0.950(9) no
C(34) C(35) 1.374(8) yes
C(34) H(37) 0.950(8) no
C(35) H(38) 0.950(7) no

loop_
_geom_contact_atom_site_label_1
_geom_contact_atom_site_label_2
_geom_contact_distance
_geom_contact_publ_flag
_geom_contact_site_symmetry_2
Ge(1) C(28) 3.093(3) yes 55501
Ge(1) C(31) 2.888(5) yes 55501
Ge(1) C(35) 2.906(5) yes 55501
Ge(1) H(34) 2.947(5) no 55501
Ge(1) H(38) 2.976(4) no 55501
C(1) C(3) 2.591(6) yes 55501
C(1) C(4) 3.500(6) yes 55501
C(1) C(15) 3.502(6) yes 55501
C(1) H(2) 3.459(6) no 55501
C(1) H(4) 3.362(6) no 65501
C(1) H(7) 3.469(6) no 55501
C(2) C(4) 2.458(5) yes 55501
C(2) C(15) 2.458(5) yes 55501
C(2) H(1) 2.094(6) no 55501
C(2) H(2) 2.618(5) no 55501
C(2) H(4) 3.558(5) no 65501
C(2) H(7) 2.623(5) no 55501
C(2) H(35) 3.157(7) no 66501
C(3) C(1) 2.591(6) yes 55501
C(3) C(5) 2.406(5) yes 55501
C(3) C(6) 2.768(5) yes 55501
C(3) C(14) 2.402(5) yes 55501
C(3) H(1) 3.540(6) no 55501
C(3) H(2) 2.026(5) no 55501
C(3) H(3) 3.263(5) no 55501
C(3) H(7) 2.036(4) no 55501
C(3) H(35) 3.119(6) no 66501
C(4) C(1) 3.500(6) yes 55501
C(4) C(2) 2.458(5) yes 55501
C(4) C(6) 2.382(5) yes 55501
C(4) C(14) 2.765(4) yes 55501
C(4) C(15) 2.393(5) yes 55501
C(4) H(3) 2.032(5) no 55501
C(4) H(7) 3.251(5) no 55501
C(4) H(17) 3.512(7) no 56501
C(4) H(35) 3.417(6) no 66501
C(4) H(36) 3.367(7) no 66501
C(5) C(3) 2.406(5) yes 55501
C(5) C(7) 2.599(4) yes 55501
C(5) C(8) 3.288(5) yes 55501
C(5) C(14) 2.418(4) yes 55501
C(5) C(15) 2.780(4) yes 55501
C(5) H(2) 2.021(5) no 55501
C(5) H(4) 3.121(5) no 55501
C(5) H(36) 3.389(7) no 66501
C(6) C(3) 2.768(5) yes 55501
C(6) C(4) 2.382(5) yes 55501
C(6) C(8) 2.595(4) yes 55501
C(6) C(12) 2.326(4) yes 55501
C(6) C(13) 2.412(4) yes 55501
C(6) C(15) 2.396(4) yes 55501
C(6) C(16) 3.505(4) yes 55501
C(6) C(22) 3.501(4) yes 55501
C(6) H(2) 3.240(5) no 55501
C(6) H(3) 2.042(4) no 55501
C(6) H(4) 2.845(4) no 55501
C(6) H(7) 3.256(4) no 55501
C(6) H(10) 3.527(5) no 55501
C(6) H(11) 3.266(5) no 55501
C(6) H(23) 3.134(5) no 55501
C(7) C(5) 2.599(4) yes 55501
C(7) C(9) 2.377(4) yes 55501
C(7) C(10) 2.773(4) yes 55501
C(7) C(11) 2.408(4) yes 55501
C(7) C(13) 2.411(4) yes 55501
C(7) C(14) 2.319(4) yes 55501
C(7) C(16) 3.487(4) yes 55501
C(7) C(22) 3.523(4) yes 55501
C(7) H(3) 2.850(4) no 55501
C(7) H(4) 2.043(4) no 55501
C(7) H(5) 3.235(4) no 55501
C(7) H(6) 3.267(4) no 55501
C(7) H(10) 3.205(5) no 55501
C(7) H(23) 3.466(5) no 55501
C(7) H(24) 3.390(5) no 55501
C(8) C(5) 3.288(5) yes 55501
C(8) C(6) 2.595(4) yes 55501
C(8) C(10) 2.414(5) yes 55501
C(8) C(11) 2.797(4) yes 55501
C(8) C(12) 2.417(4) yes 55501
C(8) H(3) 3.123(5) no 55501
C(8) H(5) 2.017(5) no 55501
C(9) C(7) 2.377(4) yes 55501
C(9) C(11) 2.404(4) yes 55501
C(9) C(12) 2.756(4) yes 55501
C(9) C(28) 2.443(5) yes 55501
C(9) C(29) 3.504(5) yes 55501
C(9) H(4) 2.032(5) no 55501
C(9) H(6) 3.265(4) no 55501
C(10) C(7) 2.773(4) yes 55501
C(10) C(8) 2.414(5) yes 55501
C(10) C(12) 2.401(4) yes 55501
C(10) C(29) 2.632(5) yes 55501
C(10) H(4) 3.271(5) no 55501
C(10) H(5) 2.026(4) no 55501
C(10) H(6) 2.051(4) no 55501
C(11) C(7) 2.408(4) yes 55501
C(11) C(8) 2.797(4) yes 55501
C(11) C(9) 2.404(4) yes 55501
C(11) C(13) 2.625(4) yes 55501
C(11) C(16) 3.224(5) yes 55501
C(11) C(22) 3.269(4) yes 55501
C(11) C(28) 2.478(4) yes 55501
C(11) C(29) 3.588(5) yes 55501
C(11) H(5) 3.260(4) no 55501
C(11) H(9) 2.972(4) no 55501
C(11) H(10) 3.219(5) no 55501
C(11) H(21) 3.072(4) no 55501
C(11) H(24) 3.206(5) no 55501
C(12) C(6) 2.326(4) yes 55501
C(12) C(8) 2.417(4) yes 55501
C(12) C(9) 2.756(4) yes 55501
C(12) C(10) 2.401(4) yes 55501
C(12) C(14) 2.351(4) yes 55501
C(12) C(16) 2.530(4) yes 55501
C(12) C(17) 3.077(5) yes 55501
C(12) C(22) 2.556(4) yes 55501
C(12) C(23) 3.064(5) yes 55501
C(12) H(4) 3.277(4) no 55501
C(12) H(6) 2.031(4) no 55501
C(12) H(8) 3.331(4) no 55501
C(12) H(9) 2.700(4) no 55501
C(12) H(10) 2.732(5) no 55501
C(12) H(11) 3.370(5) no 55501
C(12) H(21) 2.767(4) no 55501
C(12) H(22) 3.351(4) no 55501
C(12) H(23) 3.213(5) no 55501
C(12) H(24) 2.792(5) no 55501
C(13) C(6) 2.412(4) yes 55501
C(13) C(7) 2.411(4) yes 55501
C(13) C(11) 2.625(4) yes 55501
C(13) C(15) 2.622(5) yes 55501
C(13) C(17) 2.580(5) yes 55501
C(13) C(22) 1.544(5) yes 55501
C(13) C(23) 2.588(5) yes 55501
C(13) H(6) 2.842(5) no 55501
C(13) H(7) 2.836(5) no 55501
C(13) H(8) 2.038(5) no 55501
C(13) H(9) 2.038(5) no 55501
C(13) H(10) 2.749(5) no 55501
C(13) H(11) 2.759(5) no 55501
C(13) H(21) 2.046(5) no 55501
C(13) H(22) 2.046(4) no 55501
C(13) H(23) 2.703(6) no 55501
C(13) H(24) 2.814(5) no 55501
C(14) C(3) 2.402(5) yes 55501
C(14) C(4) 2.765(4) yes 55501
C(14) C(5) 2.418(4) yes 55501
C(14) C(7) 2.319(4) yes 55501
C(14) C(12) 2.351(4) yes 55501
C(14) C(16) 2.537(5) yes 55501
C(14) C(17) 3.029(5) yes 55501
C(14) C(22) 2.524(4) yes 55501
C(14) C(23) 3.050(5) yes 55501
C(14) H(3) 3.277(4) no 55501
C(14) H(7) 2.027(4) no 55501
C(14) H(8) 2.762(4) no 55501
C(14) H(9) 3.332(5) no 55501
C(14) H(10) 3.264(5) no 55501
C(14) H(11) 2.695(5) no 55501
C(14) H(21) 3.326(5) no 55501
C(14) H(22) 2.709(4) no 55501
C(14) H(23) 2.652(5) no 55501
C(14) H(24) 3.419(5) no 55501
C(15) C(1) 3.502(6) yes 55501
C(15) C(2) 2.458(5) yes 55501
C(15) C(4) 2.393(5) yes 55501
C(15) C(5) 2.780(4) yes 55501
C(15) C(6) 2.396(4) yes 55501
C(15) C(13) 2.622(5) yes 55501
C(15) C(16) 3.243(5) yes 55501
C(15) C(22) 3.227(5) yes 55501
C(15) H(2) 3.249(5) no 55501
C(15) H(5) 3.317(4) no 65501
C(15) H(8) 3.062(5) no 55501
C(15) H(11) 3.093(5) no 55501
C(15) H(22) 2.993(5) no 55501
C(15) H(23) 3.171(5) no 55501
C(16) C(6) 3.505(4) yes 55501
C(16) C(7) 3.487(4) yes 55501
C(16) C(11) 3.224(5) yes 55501
C(16) C(12) 2.530(4) yes 55501
C(16) C(14) 2.537(5) yes 55501
C(16) C(15) 3.243(5) yes 55501
C(16) C(18) 2.541(6) yes 55501
C(16) C(22) 2.512(5) yes 55501
C(16) H(5) 3.501(4) no 65501
C(16) H(6) 3.171(5) no 55501
C(16) H(7) 3.173(5) no 55501
C(16) H(10) 2.016(5) no 55501
C(16) H(11) 2.016(5) no 55501
C(16) H(12) 2.673(6) no 55501
C(16) H(13) 2.749(6) no 55501
C(16) H(21) 2.647(5) no 55501
C(16) H(22) 2.668(5) no 55501
C(17) C(12) 3.077(5) yes 55501
C(17) C(13) 2.580(5) yes 55501
C(17) C(14) 3.029(5) yes 55501
C(17) C(19) 2.556(7) yes 55501
C(17) H(8) 2.011(5) no 55501
C(17) H(9) 2.011(5) no 55501
C(17) H(12) 2.024(6) no 55501
C(17) H(13) 2.024(6) no 55501
C(17) H(14) 2.716(6) no 55501
C(17) H(15) 2.750(7) no 55501
C(18) C(16) 2.541(6) yes 55501
C(18) C(20) 2.524(9) yes 55501
C(18) H(8) 2.709(6) no 55501
C(18) H(9) 2.699(6) no 55501
C(18) H(10) 2.026(6) no 55501
C(18) H(11) 2.026(6) no 55501
C(18) H(14) 2.022(7) no 55501
C(18) H(15) 2.022(8) no 55501
C(18) H(16) 2.657(9) no 55501
C(18) H(17) 2.721(8) no 55501
C(19) C(17) 2.556(7) yes 55501
C(19) C(21) 2.486(9) yes 55501
C(19) H(10) 2.769(7) no 55501
C(19) H(11) 2.694(6) no 55501
C(19) H(12) 2.018(7) no 55501
C(19) H(13) 2.018(8) no 55501
C(19) H(16) 2.012(9) no 55501
C(19) H(17) 2.012(8) no 55501
C(19) H(18) 2.693(9) no 55501
C(19) H(19) 2.67(1) no 55501
C(19) H(20) 3.292(9) no 55501
C(20) C(18) 2.524(9) yes 55501
C(20) H(12) 2.709(8) no 55501
C(20) H(13) 2.673(9) no 55501
C(20) H(14) 2.018(9) no 55501
C(20) H(15) 2.018(8) no 55501
C(20) H(18) 1.97(1) no 55501
C(20) H(19) 1.97(1) no 55501
C(20) H(20) 1.97(1) no 55501
C(21) C(19) 2.486(9) yes 55501
C(21) H(14) 2.708(9) no 55501
C(21) H(15) 2.648(9) no 55501
C(21) H(16) 1.95(1) no 55501
C(21) H(17) 1.95(1) no 55501
C(22) C(6) 3.501(4) yes 55501
C(22) C(7) 3.523(4) yes 55501
C(22) C(11) 3.269(4) yes 55501
C(22) C(12) 2.556(4) yes 55501
C(22) C(13) 1.544(5) yes 55501
C(22) C(14) 2.524(4) yes 55501
C(22) C(15) 3.227(5) yes 55501
C(22) C(16) 2.512(5) yes 55501
C(22) C(24) 2.526(6) yes 55501
C(22) H(6) 3.195(5) no 55501
C(22) H(7) 3.158(5) no 55501
C(22) H(8) 2.623(5) no 55501
C(22) H(9) 2.686(5) no 55501
C(22) H(23) 2.018(6) no 55501
C(22) H(24) 2.018(6) no 55501
C(22) H(25) 2.640(6) no 55501
C(22) H(26) 2.724(6) no 55501
C(23) C(12) 3.064(5) yes 55501
C(23) C(13) 2.588(5) yes 55501
C(23) C(14) 3.050(5) yes 55501
C(23) C(25) 2.537(7) yes 55501
C(23) H(21) 2.016(6) no 55501
C(23) H(22) 2.016(6) no 55501
C(23) H(25) 1.987(6) no 55501
C(23) H(26) 1.987(6) no 55501
C(23) H(27) 2.700(8) no 55501
C(23) H(28) 2.746(7) no 55501
C(24) C(22) 2.526(6) yes 55501
C(24) C(26) 2.498(8) yes 55501
C(24) H(21) 2.754(6) no 55501
C(24) H(22) 2.644(6) no 55501
C(24) H(23) 1.998(6) no 55501
C(24) H(24) 1.998(6) no 55501
C(24) H(27) 1.980(8) no 55501
C(24) H(28) 1.980(7) no 55501
C(24) H(29) 2.628(8) no 55501
C(24) H(30) 2.746(8) no 55501
C(25) C(23) 2.537(7) yes 55501
C(25) C(27) 2.446(9) yes 55501
C(25) H(23) 2.766(7) no 55501
C(25) H(24) 2.688(7) no 55501
C(25) H(25) 1.970(8) no 55501
C(25) H(26) 1.970(7) no 55501
C(25) H(29) 2.013(8) no 55501
C(25) H(30) 2.013(8) no 55501
C(25) H(31) 3.269(9) no 55501
C(25) H(32) 2.62(1) no 55501
C(25) H(33) 2.626(9) no 55501
C(26) C(24) 2.498(8) yes 55501
C(26) H(25) 2.678(8) no 55501
C(26) H(26) 2.630(8) no 55501
C(26) H(27) 2.008(8) no 55501
C(26) H(28) 2.008(8) no 55501
C(26) H(31) 1.981(9) no 55501
C(26) H(32) 1.96(1) no 55501
C(26) H(33) 1.970(9) no 55501
C(27) C(25) 2.446(9) yes 55501
C(27) H(15) 3.465(9) no 56504
C(27) H(19) 3.28(1) no 56504
C(27) H(27) 2.684(8) no 55501
C(27) H(28) 2.564(9) no 55501
C(27) H(29) 1.96(1) no 55501
C(27) H(30) 1.960(9) no 55501
C(28) Ge(1) 3.093(3) yes 55501
C(28) C(9) 2.443(5) yes 55501
C(28) C(11) 2.478(4) yes 55501
C(28) H(5) 2.594(5) no 55501
C(28) H(6) 2.661(4) no 55501
C(29) C(9) 3.504(5) yes 55501
C(29) C(10) 2.632(5) yes 55501
C(29) C(11) 3.588(5) yes 55501
C(29) C(30) 3.158(5) yes 55501
C(29) C(31) 3.585(6) yes 55501
C(29) H(5) 3.428(5) no 55501
C(29) H(6) 3.585(4) no 55501
C(29) H(34) 3.255(6) no 55501
C(30) C(29) 3.158(5) yes 55501
C(30) C(32) 2.403(6) yes 55501
C(30) C(33) 2.769(7) yes 55501
C(30) C(34) 2.390(7) yes 55501
C(30) H(34) 2.009(6) no 55501
C(30) H(35) 3.254(6) no 55501
C(30) H(37) 3.242(7) no 55501
C(30) H(38) 2.010(6) no 55501
C(31) Ge(1) 2.888(5) yes 55501
C(31) C(29) 3.585(6) yes 55501
C(31) C(33) 2.357(8) yes 55501
C(31) C(34) 2.704(8) yes 55501
C(31) C(35) 2.330(7) yes 55501
C(31) H(35) 2.038(7) no 55501
C(31) H(36) 3.220(8) no 55501
C(31) H(38) 3.193(7) no 55501
C(32) C(30) 2.403(6) yes 55501
C(32) C(34) 2.326(9) yes 55501
C(32) C(35) 2.711(8) yes 55501
C(32) H(34) 2.032(7) no 55501
C(32) H(36) 1.983(9) no 55501
C(32) H(37) 3.182(9) no 55501
C(33) C(30) 2.769(7) yes 55501
C(33) C(31) 2.357(8) yes 55501
C(33) C(35) 2.369(8) yes 55501
C(33) H(34) 3.206(8) no 55501
C(33) H(35) 1.981(9) no 55501
C(33) H(37) 2.01(1) no 55501
C(33) H(38) 3.221(8) no 55501
C(34) C(30) 2.390(7) yes 55501
C(34) C(31) 2.704(8) yes 55501
C(34) C(32) 2.326(9) yes 55501
C(34) H(35) 3.186(9) no 55501
C(34) H(36) 2.01(1) no 55501
C(34) H(38) 2.016(9) no 55501
C(35) Ge(1) 2.906(5) yes 55501
C(35) C(31) 2.330(7) yes 55501
C(35) C(32) 2.711(8) yes 55501
C(35) C(33) 2.369(8) yes 55501
C(35) H(34) 3.193(7) no 55501
C(35) H(36) 3.228(8) no 55501
C(35) H(37) 2.023(8) no 55501
H(1) C(2) 2.094(6) no 55501
H(1) C(3) 3.540(6) no 55501
H(2) C(1) 3.459(6) no 55501
H(2) C(2) 2.618(5) no 55501
H(2) C(3) 2.026(5) no 55501
H(2) C(5) 2.021(5) no 55501
H(2) C(6) 3.240(5) no 55501
H(2) C(15) 3.249(5) no 55501
H(2) C(20) 3.591(7) no 56501
H(3) C(3) 3.263(5) no 55501
H(3) C(4) 2.032(5) no 55501
H(3) C(6) 2.042(4) no 55501
H(3) C(7) 2.850(4) no 55501
H(3) C(8) 3.123(5) no 55501
H(3) C(14) 3.277(4) no 55501
H(4) C(5) 3.121(5) no 55501
H(4) C(6) 2.845(4) no 55501
H(4) C(7) 2.043(4) no 55501
H(4) C(9) 2.032(5) no 55501
H(4) C(10) 3.271(5) no 55501
H(4) C(12) 3.277(4) no 55501
H(5) C(7) 3.235(4) no 55501
H(5) C(8) 2.017(5) no 55501
H(5) C(10) 2.026(4) no 55501
H(5) C(11) 3.260(4) no 55501
H(5) C(28) 2.594(5) no 55501
H(5) C(29) 3.428(5) no 55501
H(6) C(7) 3.267(4) no 55501
H(6) C(9) 3.265(4) no 55501
H(6) C(10) 2.051(4) no 55501
H(6) C(12) 2.031(4) no 55501
H(6) C(13) 2.842(5) no 55501
H(6) C(16) 3.171(5) no 55501
H(6) C(22) 3.195(5) no 55501
H(6) C(28) 2.661(4) no 55501
H(6) C(29) 3.585(4) no 55501
H(7) C(1) 3.469(6) no 55501
H(7) C(2) 2.623(5) no 55501
H(7) C(3) 2.036(4) no 55501
H(7) C(4) 3.251(5) no 55501
H(7) C(6) 3.256(4) no 55501
H(7) C(8) 3.550(4) no 65501
H(7) C(9) 3.192(4) no 65501
H(7) C(13) 2.836(5) no 55501
H(7) C(14) 2.027(4) no 55501
H(7) C(16) 3.173(5) no 55501
H(7) C(22) 3.158(5) no 55501
H(8) C(9) 3.459(4) no 65501
H(8) C(12) 3.331(4) no 55501
H(8) C(13) 2.038(5) no 55501
H(8) C(14) 2.762(4) no 55501
H(8) C(15) 3.062(5) no 55501
H(8) C(17) 2.011(5) no 55501
H(8) C(18) 2.709(6) no 55501
H(8) C(22) 2.623(5) no 55501
H(8) C(28) 3.499(4) no 65501
H(8) C(29) 3.479(4) no 65501
H(9) C(11) 2.972(4) no 55501
H(9) C(12) 2.700(4) no 55501
H(9) C(13) 2.038(5) no 55501
H(9) C(14) 3.332(5) no 55501
H(9) C(17) 2.011(5) no 55501
H(9) C(18) 2.699(6) no 55501
H(9) C(22) 2.686(5) no 55501
H(9) C(30) 3.346(5) no 65501
H(9) C(35) 3.327(7) no 65501
H(10) C(6) 3.527(5) no 55501
H(10) C(7) 3.205(5) no 55501
H(10) C(11) 3.219(5) no 55501
H(10) C(12) 2.732(5) no 55501
H(10) C(13) 2.749(5) no 55501
H(10) C(14) 3.264(5) no 55501
H(10) C(16) 2.016(5) no 55501
H(10) C(18) 2.026(6) no 55501
H(10) C(19) 2.769(7) no 55501
H(11) C(6) 3.266(5) no 55501
H(11) C(12) 3.370(5) no 55501
H(11) C(13) 2.759(5) no 55501
H(11) C(14) 2.695(5) no 55501
H(11) C(15) 3.093(5) no 55501
H(11) C(16) 2.016(5) no 55501
H(11) C(18) 2.026(6) no 55501
H(11) C(19) 2.694(6) no 55501
H(12) C(16) 2.673(6) no 55501
H(12) C(17) 2.024(6) no 55501
H(12) C(19) 2.018(7) no 55501
H(12) C(20) 2.709(8) no 55501
H(13) C(16) 2.749(6) no 55501
H(13) C(17) 2.024(6) no 55501
H(13) C(19) 2.018(8) no 55501
H(13) C(20) 2.673(9) no 55501
H(13) C(31) 3.277(6) no 65501
H(13) C(32) 3.048(7) no 65501
H(13) C(33) 3.258(8) no 65501
H(14) C(17) 2.716(6) no 55501
H(14) C(18) 2.022(7) no 55501
H(14) C(20) 2.018(9) no 55501
H(14) C(21) 2.708(9) no 55501
H(15) C(17) 2.750(7) no 55501
H(15) C(18) 2.022(8) no 55501
H(15) C(20) 2.018(8) no 55501
H(15) C(21) 2.648(9) no 55501
H(16) C(18) 2.657(9) no 55501
H(16) C(19) 2.012(9) no 55501
H(16) C(21) 1.95(1) no 55501
H(17) C(18) 2.721(8) no 55501
H(17) C(19) 2.012(8) no 55501
H(17) C(21) 1.95(1) no 55501
H(17) C(32) 3.591(9) no 65501
H(18) C(19) 2.693(9) no 55501
H(18) C(20) 1.97(1) no 55501
H(19) C(19) 2.67(1) no 55501
H(19) C(20) 1.97(1) no 55501
H(20) C(19) 3.292(9) no 55501
H(20) C(20) 1.97(1) no 55501
H(21) C(11) 3.072(4) no 55501
H(21) C(12) 2.767(4) no 55501
H(21) C(13) 2.046(5) no 55501
H(21) C(14) 3.326(5) no 55501
H(21) C(16) 2.647(5) no 55501
H(21) C(23) 2.016(6) no 55501
H(21) C(24) 2.754(6) no 55501
H(22) C(12) 3.351(4) no 55501
H(22) C(13) 2.046(4) no 55501
H(22) C(14) 2.709(4) no 55501
H(22) C(15) 2.993(5) no 55501
H(22) C(16) 2.668(5) no 55501
H(22) C(23) 2.016(6) no 55501
H(22) C(24) 2.644(6) no 55501
H(23) C(6) 3.134(5) no 55501
H(23) C(7) 3.466(5) no 55501
H(23) C(12) 3.213(5) no 55501
H(23) C(13) 2.703(6) no 55501
H(23) C(14) 2.652(5) no 55501
H(23) C(15) 3.171(5) no 55501
H(23) C(22) 2.018(6) no 55501
H(23) C(24) 1.998(6) no 55501
H(23) C(25) 2.766(7) no 55501
H(23) C(33) 3.552(8) no 66501
H(24) C(7) 3.390(5) no 55501
H(24) C(11) 3.206(5) no 55501
H(24) C(12) 2.792(5) no 55501
H(24) C(13) 2.814(5) no 55501
H(24) C(14) 3.419(5) no 55501
H(24) C(22) 2.018(6) no 55501
H(24) C(24) 1.998(6) no 55501
H(24) C(25) 2.688(7) no 55501
H(25) C(22) 2.640(6) no 55501
H(25) C(23) 1.987(6) no 55501
H(25) C(25) 1.970(8) no 55501
H(25) C(26) 2.678(8) no 55501
H(26) C(22) 2.724(6) no 55501
H(26) C(23) 1.987(6) no 55501
H(26) C(25) 1.970(7) no 55501
H(26) C(26) 2.630(8) no 55501
H(27) C(23) 2.700(8) no 55501
H(27) C(24) 1.980(8) no 55501
H(27) C(26) 2.008(8) no 55501
H(27) C(27) 2.684(8) no 55501
H(27) C(33) 3.523(8) no 66501
H(27) C(34) 3.316(9) no 66501
H(27) C(35) 3.559(8) no 66501
H(28) C(23) 2.746(7) no 55501
H(28) C(24) 1.980(7) no 55501
H(28) C(26) 2.008(8) no 55501
H(28) C(27) 2.564(9) no 55501
H(29) C(24) 2.628(8) no 55501
H(29) C(25) 2.013(8) no 55501
H(29) C(27) 1.96(1) no 55501
H(30) C(24) 2.746(8) no 55501
H(30) C(25) 2.013(8) no 55501
H(30) C(27) 1.960(9) no 55501
H(31) C(25) 3.269(9) no 55501
H(31) C(26) 1.981(9) no 55501
H(32) C(25) 2.62(1) no 55501
H(32) C(26) 1.96(1) no 55501
H(33) C(25) 2.626(9) no 55501
H(33) C(26) 1.970(9) no 55501
H(34) Ge(1) 2.947(5) no 55501
H(34) C(29) 3.255(6) no 55501
H(34) C(30) 2.009(6) no 55501
H(34) C(32) 2.032(7) no 55501
H(34) C(33) 3.206(8) no 55501
H(34) C(35) 3.193(7) no 55501
H(35) C(30) 3.254(6) no 55501
H(35) C(31) 2.038(7) no 55501
H(35) C(33) 1.981(9) no 55501
H(35) C(34) 3.186(9) no 55501
H(36) C(31) 3.220(8) no 55501
H(36) C(32) 1.983(9) no 55501
H(36) C(34) 2.01(1) no 55501
H(36) C(35) 3.228(8) no 55501
H(37) C(30) 3.242(7) no 55501
H(37) C(32) 3.182(9) no 55501
H(37) C(33) 2.01(1) no 55501
H(37) C(35) 2.023(8) no 55501
H(38) Ge(1) 2.976(4) no 55501
H(38) C(30) 2.010(6) no 55501
H(38) C(31) 3.193(7) no 55501
H(38) C(33) 3.221(8) no 55501
H(38) C(34) 2.016(9) no 55501
